data_8106848
loop_
_publ_author_name
'Al-Abdullah, Ebtehal S.'
'Ghabbour, Hazem A.'
'Al-Jabal, Maher M.'
'Fun, Hoong-Kun'
'El-Emam, Ali A.'

_publ_section_title
;
 Crystal structure of
 N&#x2032;-(adamantan-2-ylidene)-isonicotinohydrazide, C16H19N3O
;
_journal_issue 1
_journal_name_full 'Zeitschrift f\"ur Kristallographie - New Crystal Structures'
_journal_page_first 273
_journal_page_last 275
_journal_paper_doi 10.1515/ncrs-2015-0118
_journal_volume 231
_journal_year 2016
_chemical_formula_sum 'C16 H19 N3 O'
_chemical_formula_weight 269.34
_space_group_crystal_system orthorhombic
_space_group_IT_number 33
_space_group_name_Hall 'P 2c -2n'
_space_group_name_H-M_alt 'P n a 21'
_atom_sites_solution_hydrogens geom
_atom_sites_solution_primary direct
_atom_sites_solution_secondary difmap
_cell_angle_alpha 90.00
_cell_angle_beta 90.00
_cell_angle_gamma 90.00
_cell_formula_units_Z 4
_cell_length_a 8.0251(7)
_cell_length_b 10.1627(9)
_cell_length_c 17.0686(16)
_cell_measurement_reflns_used 4654
_cell_measurement_temperature 100(2)
_cell_measurement_theta_max 29.43
_cell_measurement_theta_min 2.33
_cell_volume 1392.1(2)
_computing_cell_refinement 'Bruker SAINT'
_computing_data_collection 'Bruker APEX2'
_computing_data_reduction 'Bruker SAINT'
_computing_molecular_graphics 'Bruker SHELXTL'
_computing_publication_material 'Bruker SHELXTL'
_computing_structure_refinement 'SHELXL-2014 (Sheldrick 2014)'
_computing_structure_solution 'SHELXS-97 (Sheldrick 2008)'
_diffrn_ambient_temperature 100(2)
_diffrn_measured_fraction_theta_full 0.993
_diffrn_measured_fraction_theta_max 0.993
_diffrn_measurement_device_type 'Bruker APEX-II CCD'
_diffrn_measurement_method '\f and \w scans'
_diffrn_radiation_monochromator graphite
_diffrn_radiation_source 'fine-focus sealed tube'
_diffrn_radiation_type MoK\a
_diffrn_radiation_wavelength 0.71073
_diffrn_reflns_av_R_equivalents 0.0635
_diffrn_reflns_av_sigmaI/netI 0.0714
_diffrn_reflns_limit_h_max 12
_diffrn_reflns_limit_h_min -11
_diffrn_reflns_limit_k_max 15
_diffrn_reflns_limit_k_min -15
_diffrn_reflns_limit_l_max 18
_diffrn_reflns_limit_l_min -25
_diffrn_reflns_number 12950
_diffrn_reflns_theta_full 33.16
_diffrn_reflns_theta_max 33.16
_diffrn_reflns_theta_min 2.33
_diffrn_standards_decay_% .
_diffrn_standards_interval_count .
_diffrn_standards_interval_time .
_diffrn_standards_number 0
_exptl_absorpt_coefficient_mu 0.083
_exptl_absorpt_correction_T_max 0.9938
_exptl_absorpt_correction_T_min 0.9334
_exptl_absorpt_correction_type multi-scan
_exptl_absorpt_process_details SADABS_Bruker_2014
_exptl_crystal_colour colourless
_exptl_crystal_density_diffrn 1.285
_exptl_crystal_density_method 'not measured'
_exptl_crystal_description needle
_exptl_crystal_F_000 576
_exptl_crystal_size_max 0.85
_exptl_crystal_size_mid 0.12
_exptl_crystal_size_min 0.08
_refine_diff_density_max 0.364
_refine_diff_density_min -0.289
_refine_diff_density_rms 0.060
_refine_ls_abs_structure_details 'Flack H D (1983), Acta Cryst. A39, 876-881'
_refine_ls_abs_structure_Flack -0.3(9)
_refine_ls_extinction_coef 0.011(2)
_refine_ls_extinction_method SHELXL
_refine_ls_goodness_of_fit_ref 1.039
_refine_ls_hydrogen_treatment mixed
_refine_ls_matrix_type full
_refine_ls_number_parameters 185
_refine_ls_number_reflns 4046
_refine_ls_number_restraints 1
_refine_ls_restrained_S_all 1.038
_refine_ls_R_factor_all 0.0712
_refine_ls_R_factor_gt 0.0472
_refine_ls_shift/su_max 0.000
_refine_ls_shift/su_mean 0.000
_refine_ls_structure_factor_coef Fsqd
_refine_ls_weighting_details 'calc w=1/[\s^2^(Fo^2^)+(0.0550P)^2^+0.1058P] where P=(Fo^2^+2Fc^2^)/3'
_refine_ls_weighting_scheme calc
_refine_ls_wR_factor_gt 0.0961
_refine_ls_wR_factor_ref 0.1036
_reflns_number_gt 3230
_reflns_number_total 4046
_reflns_threshold_expression >2sigma(I)
_cod_data_source_file suppl_ncrs-2015-0118_suppl.cif
_cod_data_source_block 1
_cod_database_code 8106848

loop_
_symmetry_equiv_pos_as_xyz
'x, y, z'
'-x, -y, z+1/2'
'x+1/2, -y+1/2, z'
'-x+1/2, y+1/2, z+1/2'

loop_
_atom_site_label
_atom_site_type_symbol
_atom_site_fract_x
_atom_site_fract_y
_atom_site_fract_z
_atom_site_U_iso_or_equiv
_atom_site_adp_type
_atom_site_occupancy
_atom_site_symmetry_multiplicity
_atom_site_calc_flag
_atom_site_refinement_flags
_atom_site_disorder_assembly
_atom_site_disorder_group
O1 O 0.16514(13) 0.58777(11) 0.39484(7) 0.0146(3) Uani 1 1 d . . .
N1 N 0.23852(15) 0.78709(13) 0.49212(8) 0.0095(3) Uani 1 1 d . . .
N2 N 0.36193(15) 0.72089(13) 0.45016(8) 0.0099(3) Uani 1 1 d . . .
N3 N 0.70268(19) 0.37745(16) 0.30832(10) 0.0222(4) Uani 1 1 d . . .
C1 C 0.45221(19) 0.93516(16) 0.55573(10) 0.0124(3) Uani 1 1 d . . .
H1A H 0.5392 0.8881 0.5245 0.015 Uiso 1 1 calc R . .
C2 C 0.4473(2) 1.08226(17) 0.53342(11) 0.0188(4) Uani 1 1 d . . .
H2A H 0.5575 1.1227 0.5435 0.023 Uiso 1 1 calc R . .
H2B H 0.4222 1.0914 0.4769 0.023 Uiso 1 1 calc R . .
C3 C 0.3138(2) 1.15345(16) 0.58156(10) 0.0155(3) Uani 1 1 d . . .
H3A H 0.3123 1.2488 0.5671 0.019 Uiso 1 1 calc R . .
C4 C 0.1437(2) 1.09247(16) 0.56399(12) 0.0178(4) Uani 1 1 d . . .
H4A H 0.1174 1.1028 0.5077 0.021 Uiso 1 1 calc R . .
H4B H 0.0564 1.1383 0.5946 0.021 Uiso 1 1 calc R . .
C5 C 0.14561(19) 0.94550(16) 0.58552(10) 0.0121(3) Uani 1 1 d . . .
H5A H 0.0353 0.9046 0.5732 0.015 Uiso 1 1 calc R . .
C6 C 0.28218(19) 0.87848(15) 0.53929(10) 0.0094(3) Uani 1 1 d . . .
C7 C 0.4875(2) 0.92129(17) 0.64432(11) 0.0181(4) Uani 1 1 d . . .
H7A H 0.4879 0.8270 0.6589 0.022 Uiso 1 1 calc R . .
H7B H 0.5988 0.9582 0.6564 0.022 Uiso 1 1 calc R . .
C8 C 0.3544(2) 0.99406(16) 0.69190(11) 0.0162(3) Uani 1 1 d . . .
H8A H 0.3788 0.9852 0.7491 0.019 Uiso 1 1 calc R . .
C9 C 0.1841(2) 0.93121(17) 0.67339(10) 0.0167(4) Uani 1 1 d . . .
H9A H 0.1859 0.8369 0.6878 0.020 Uiso 1 1 calc R . .
H9B H 0.0959 0.9750 0.7045 0.020 Uiso 1 1 calc R . .
C10 C 0.3524(2) 1.13957(17) 0.66916(11) 0.0166(3) Uani 1 1 d . . .
H10A H 0.4621 1.1796 0.6808 0.020 Uiso 1 1 calc R . .
H10B H 0.2668 1.1865 0.7002 0.020 Uiso 1 1 calc R . .
C11 C 0.31161(18) 0.61749(15) 0.40514(10) 0.0101(3) Uani 1 1 d . . .
C12 C 0.45008(19) 0.53800(16) 0.36979(10) 0.0108(3) Uani 1 1 d . . .
C13 C 0.5968(2) 0.59304(16) 0.34086(10) 0.0137(3) Uani 1 1 d . . .
H13A H 0.6134 0.6856 0.3413 0.016 Uiso 1 1 calc R . .
C14 C 0.7183(2) 0.50888(19) 0.31132(11) 0.0205(4) Uani 1 1 d . . .
H14A H 0.8185 0.5468 0.2921 0.025 Uiso 1 1 calc R . .
C15 C 0.5594(2) 0.32714(17) 0.33452(11) 0.0190(4) Uani 1 1 d . . .
H15A H 0.5446 0.2345 0.3317 0.023 Uiso 1 1 calc R . .
C16 C 0.4307(2) 0.40221(15) 0.36565(10) 0.0135(3) Uani 1 1 d . . .
H16A H 0.3313 0.3615 0.3838 0.016 Uiso 1 1 calc R . .
H1N2 H 0.466(2) 0.7362(17) 0.4582(12) 0.008(4) Uiso 1 1 d . . .

loop_
_atom_site_aniso_label
_atom_site_aniso_U_11
_atom_site_aniso_U_22
_atom_site_aniso_U_33
_atom_site_aniso_U_23
_atom_site_aniso_U_13
_atom_site_aniso_U_12
O1 0.0099(5) 0.0170(6) 0.0168(6) -0.0056(5) -0.0003(5) -0.0013(4)
N1 0.0077(6) 0.0117(6) 0.0089(6) -0.0008(5) 0.0022(5) 0.0010(5)
N2 0.0061(6) 0.0114(6) 0.0123(6) -0.0037(5) 0.0010(5) 0.0007(5)
N3 0.0186(7) 0.0236(8) 0.0245(9) -0.0087(7) -0.0005(7) 0.0091(6)
C1 0.0080(6) 0.0132(7) 0.0160(8) -0.0052(6) 0.0006(6) -0.0007(6)
C2 0.0201(8) 0.0176(8) 0.0187(9) -0.0025(7) 0.0027(7) -0.0085(7)
C3 0.0183(8) 0.0087(7) 0.0194(9) -0.0004(6) -0.0031(7) 0.0009(6)
C4 0.0159(8) 0.0151(8) 0.0223(9) -0.0051(7) -0.0062(7) 0.0059(6)
C5 0.0077(6) 0.0143(7) 0.0144(8) -0.0052(6) 0.0013(6) 0.0004(6)
C6 0.0090(6) 0.0091(7) 0.0101(7) 0.0001(6) 0.0007(6) 0.0012(6)
C7 0.0189(8) 0.0164(8) 0.0190(9) -0.0053(7) -0.0083(7) 0.0047(7)
C8 0.0212(8) 0.0155(8) 0.0118(7) -0.0026(6) -0.0022(7) -0.0002(7)
C9 0.0199(8) 0.0175(8) 0.0127(8) -0.0041(7) 0.0033(7) -0.0033(7)
C10 0.0152(7) 0.0138(7) 0.0207(9) -0.0080(7) -0.0040(7) -0.0018(6)
C11 0.0103(7) 0.0108(7) 0.0094(7) -0.0007(6) -0.0002(6) -0.0005(5)
C12 0.0106(6) 0.0131(7) 0.0087(6) -0.0023(6) -0.0016(6) 0.0016(6)
C13 0.0134(7) 0.0140(7) 0.0138(7) -0.0041(6) 0.0014(6) -0.0011(6)
C14 0.0126(7) 0.0278(10) 0.0210(9) -0.0073(8) 0.0042(7) 0.0000(7)
C15 0.0231(8) 0.0144(7) 0.0196(8) -0.0044(7) -0.0042(7) 0.0041(7)
C16 0.0154(7) 0.0120(7) 0.0131(7) -0.0027(6) -0.0020(7) 0.0009(6)

loop_
_atom_type_symbol
_atom_type_description
_atom_type_scat_dispersion_real
_atom_type_scat_dispersion_imag
_atom_type_scat_source
C C 0.0033 0.0016 'International Tables Vol C Tables 4.2.6.8 and 6.1.1.4'
H H 0.0000 0.0000 'International Tables Vol C Tables 4.2.6.8 and 6.1.1.4'
N N 0.0061 0.0033 'International Tables Vol C Tables 4.2.6.8 and 6.1.1.4'
O O 0.0106 0.0060 'International Tables Vol C Tables 4.2.6.8 and 6.1.1.4'

loop_
_geom_angle_atom_site_label_1
_geom_angle_atom_site_label_2
_geom_angle_atom_site_label_3
_geom_angle
_geom_angle_site_symmetry_1
_geom_angle_site_symmetry_3
C6 N1 N2 118.63(13) . .
C11 N2 N1 116.80(12) . .
C11 N2 H1N2 121.2(12) . .
N1 N2 H1N2 121.2(13) . .
C15 N3 C14 116.66(15) . .
C6 C1 C2 107.53(13) . .
C6 C1 C7 108.27(14) . .
C2 C1 C7 109.55(14) . .
C6 C1 H1A 110.5 . .
C2 C1 H1A 110.5 . .
C7 C1 H1A 110.5 . .
C3 C2 C1 110.05(14) . .
C3 C2 H2A 109.7 . .
C1 C2 H2A 109.7 . .
C3 C2 H2B 109.7 . .
C1 C2 H2B 109.7 . .
H2A C2 H2B 108.2 . .
C4 C3 C2 109.14(14) . .
C4 C3 C10 109.53(15) . .
C2 C3 C10 109.78(14) . .
C4 C3 H3A 109.5 . .
C2 C3 H3A 109.5 . .
C10 C3 H3A 109.5 . .
C3 C4 C5 109.74(13) . .
C3 C4 H4A 109.7 . .
C5 C4 H4A 109.7 . .
C3 C4 H4B 109.7 . .
C5 C4 H4B 109.7 . .
H4A C4 H4B 108.2 . .
C6 C5 C4 108.66(14) . .
C6 C5 C9 108.71(14) . .
C4 C5 C9 109.06(14) . .
C6 C5 H5A 110.1 . .
C4 C5 H5A 110.1 . .
C9 C5 H5A 110.1 . .
N1 C6 C1 130.02(14) . .
N1 C6 C5 117.21(14) . .
C1 C6 C5 112.75(14) . .
C8 C7 C1 110.29(14) . .
C8 C7 H7A 109.6 . .
C1 C7 H7A 109.6 . .
C8 C7 H7B 109.6 . .
C1 C7 H7B 109.6 . .
H7A C7 H7B 108.1 . .
C10 C8 C7 109.84(14) . .
C10 C8 C9 109.85(14) . .
C7 C8 C9 108.04(14) . .
C10 C8 H8A 109.7 . .
C7 C8 H8A 109.7 . .
C9 C8 H8A 109.7 . .
C5 C9 C8 109.80(14) . .
C5 C9 H9A 109.7 . .
C8 C9 H9A 109.7 . .
C5 C9 H9B 109.7 . .
C8 C9 H9B 109.7 . .
H9A C9 H9B 108.2 . .
C8 C10 C3 109.79(14) . .
C8 C10 H10A 109.7 . .
C3 C10 H10A 109.7 . .
C8 C10 H10B 109.7 . .
C3 C10 H10B 109.7 . .
H10A C10 H10B 108.2 . .
O1 C11 N2 123.69(14) . .
O1 C11 C12 121.31(14) . .
N2 C11 C12 114.98(13) . .
C16 C12 C13 118.35(14) . .
C16 C12 C11 118.15(14) . .
C13 C12 C11 123.51(14) . .
C14 C13 C12 118.27(15) . .
C14 C13 H13A 120.9 . .
C12 C13 H13A 120.9 . .
N3 C14 C13 124.03(17) . .
N3 C14 H14A 118.0 . .
C13 C14 H14A 118.0 . .
N3 C15 C16 123.91(16) . .
N3 C15 H15A 118.0 . .
C16 C15 H15A 118.0 . .
C12 C16 C15 118.75(15) . .
C12 C16 H16A 120.6 . .
C15 C16 H16A 120.6 . .

loop_
_geom_bond_atom_site_label_1
_geom_bond_atom_site_label_2
_geom_bond_distance
_geom_bond_site_symmetry_2
O1 C11 1.2262(18) .
N1 C6 1.278(2) .
N1 N2 1.3951(17) .
N2 C11 1.363(2) .
N2 H1N2 0.857(19) .
N3 C15 1.336(2) .
N3 C14 1.343(3) .
C1 C6 1.507(2) .
C1 C2 1.543(2) .
C1 C7 1.545(3) .
C1 H1A 1.0000 .
C2 C3 1.532(2) .
C2 H2A 0.9900 .
C2 H2B 0.9900 .
C3 C4 1.529(2) .
C3 C10 1.533(3) .
C3 H3A 1.0000 .
C4 C5 1.538(2) .
C4 H4A 0.9900 .
C4 H4B 0.9900 .
C5 C6 1.513(2) .
C5 C9 1.538(2) .
C5 H5A 1.0000 .
C7 C8 1.533(2) .
C7 H7A 0.9900 .
C7 H7B 0.9900 .
C8 C10 1.529(3) .
C8 C9 1.541(2) .
C8 H8A 1.0000 .
C9 H9A 0.9900 .
C9 H9B 0.9900 .
C10 H10A 0.9900 .
C10 H10B 0.9900 .
C11 C12 1.501(2) .
C12 C16 1.391(2) .
C12 C13 1.394(2) .
C13 C14 1.392(2) .
C13 H13A 0.9500 .
C14 H14A 0.9500 .
C15 C16 1.390(2) .
C15 H15A 0.9500 .
C16 H16A 0.9500 .

loop_
_geom_torsion_atom_site_label_1
_geom_torsion_atom_site_label_2
_geom_torsion_atom_site_label_3
_geom_torsion_atom_site_label_4
_geom_torsion
_geom_torsion_site_symmetry_1
_geom_torsion_site_symmetry_2
_geom_torsion_site_symmetry_3
_geom_torsion_site_symmetry_4
C6 N1 N2 C11 175.08(15) . . . .
C6 C1 C2 C3 59.39(18) . . . .
C7 C1 C2 C3 -58.05(17) . . . .
C1 C2 C3 C4 -60.73(18) . . . .
C1 C2 C3 C10 59.33(18) . . . .
C2 C3 C4 C5 59.73(19) . . . .
C10 C3 C4 C5 -60.48(18) . . . .
C3 C4 C5 C6 -58.18(18) . . . .
C3 C4 C5 C9 60.18(18) . . . .
N2 N1 C6 C1 3.5(3) . . . .
N2 N1 C6 C5 -178.30(13) . . . .
C2 C1 C6 N1 118.45(19) . . . .
C7 C1 C6 N1 -123.27(18) . . . .
C2 C1 C6 C5 -59.80(18) . . . .
C7 C1 C6 C5 58.48(18) . . . .
C4 C5 C6 N1 -118.82(16) . . . .
C9 C5 C6 N1 122.61(16) . . . .
C4 C5 C6 C1 59.68(18) . . . .
C9 C5 C6 C1 -58.90(18) . . . .
C6 C1 C7 C8 -59.14(18) . . . .
C2 C1 C7 C8 57.84(17) . . . .
C1 C7 C8 C10 -58.85(18) . . . .
C1 C7 C8 C9 60.96(18) . . . .
C6 C5 C9 C8 59.10(17) . . . .
C4 C5 C9 C8 -59.22(17) . . . .
C10 C8 C9 C5 58.98(18) . . . .
C7 C8 C9 C5 -60.82(18) . . . .
C7 C8 C10 C3 59.71(17) . . . .
C9 C8 C10 C3 -59.00(18) . . . .
C4 C3 C10 C8 59.79(17) . . . .
C2 C3 C10 C8 -60.03(17) . . . .
N1 N2 C11 O1 6.3(2) . . . .
N1 N2 C11 C12 -172.07(13) . . . .
O1 C11 C12 C16 -36.7(2) . . . .
N2 C11 C12 C16 141.75(15) . . . .
O1 C11 C12 C13 143.26(17) . . . .
N2 C11 C12 C13 -38.3(2) . . . .
C16 C12 C13 C14 -1.8(2) . . . .
C11 C12 C13 C14 178.31(16) . . . .
C15 N3 C14 C13 1.1(3) . . . .
C12 C13 C14 N3 0.5(3) . . . .
C14 N3 C15 C16 -1.6(3) . . . .
C13 C12 C16 C15 1.4(2) . . . .
C11 C12 C16 C15 -178.69(15) . . . .
N3 C15 C16 C12 0.3(3) . . . .
